data_7102411
loop_
_publ_author_name
'Larsen, Jens'
'Rasmussen, Brian S'
'Hazell, Rita G'
'Skrydstrup, Troels'

_publ_section_title
;
 Preparation of a novel diphosphine-palladium macrocyclic complex
 possessing a molecular recognition site. Oxidative addition studies.
;
_journal_issue 2
_journal_name_full 'Chemical communications (Cambridge, England)'
_journal_page_first 202
_journal_page_last 203
_journal_paper_doi 10.1039/b309863j
_journal_year 2004
_chemical_formula_moiety 'C64 H51 I N6 O4 P2 Pd, C9 H12 N2 O3, 2(C H Cl3)'
_chemical_formula_sum 'C75 H65 Cl6 I N8 O7 P2 Pd'
_chemical_formula_weight 1698.41
_chemical_name_common 'Pd-I-benzene-macrocycle, loose barbiturate'
_space_group_IT_number 4
_symmetry_cell_setting monoclinic
_symmetry_space_group_name_Hall 'P 2yb'
_symmetry_space_group_name_H-M 'P 1 21 1'
_atom_type_scat_source IntTabIV
_cell_angle_alpha 90.000
_cell_angle_beta 91.177(5)
_cell_angle_gamma 90.000
_cell_formula_units_Z 2
_cell_length_a 9.743(2)
_cell_length_b 21.892(3)
_cell_length_c 17.360(3)
_cell_measurement_reflns_used 5465
_cell_measurement_temperature 120
_cell_measurement_theta_max 28.4
_cell_measurement_theta_min 1.9
_cell_volume 3702(1)
_computing_cell_refinement 'SAINT (Siemens, 1995)'
_computing_data_collection 'SMART (Siemens, 1995)'
_computing_data_reduction 'SAINT (Siemens, 1995)'
_computing_molecular_graphics
;
ORTEP-III (Burnett & Johnson,  1996), KRYSTAL
;
_computing_publication_material KRYSTAL
_computing_structure_refinement 'modified ORFLS(1962), KRYSTAL'
_computing_structure_solution
;
SIR97 (Altomare et al., 1997 ), KRYSTAL
;
_diffrn_ambient_temperature 120
_diffrn_measured_fraction_theta_full 0.997
_diffrn_measured_fraction_theta_max 0.935
_diffrn_measurement_device 'Siemens SMART CCD diffractometer'
_diffrn_measurement_method '\w rotation scans with narrow frames'
_diffrn_radiation_monochromator graphite
_diffrn_radiation_source 'x-ray tube'
_diffrn_radiation_type 'Mo K\a'
_diffrn_radiation_wavelength 0.71073
_diffrn_reflns_av_R_equivalents 0.097
_diffrn_reflns_limit_h_max 13
_diffrn_reflns_limit_h_min -12
_diffrn_reflns_limit_k_max 29
_diffrn_reflns_limit_k_min -28
_diffrn_reflns_limit_l_max 22
_diffrn_reflns_limit_l_min -23
_diffrn_reflns_number 35623
_diffrn_reflns_reduction_process 35623
_diffrn_reflns_theta_full 26.4
_diffrn_reflns_theta_max 28.4
_diffrn_reflns_theta_min 1.9
_exptl_absorpt_coefficient_mu 0.987
_exptl_absorpt_correction_T_max 0.96
_exptl_absorpt_correction_T_min 0.69
_exptl_absorpt_correction_type integration
_exptl_absorpt_process_details 'XPREP, 1995'
_exptl_crystal_colour colourless
_exptl_crystal_density_diffrn 1.523
_exptl_crystal_density_meas ?
_exptl_crystal_density_method .
_exptl_crystal_description needle
_exptl_crystal_F_000 1716
_exptl_crystal_size_max 0.58
_exptl_crystal_size_mid 0.16
_exptl_crystal_size_min 0.046
_refine_diff_density_max 1.3(1)
_refine_diff_density_min -3.0(1)
_refine_ls_abs_structure_details
; A parameter according to Rogers (1981) was refined using the full dataset
(averaged to allow determination of the absolute structure) of 11089
significant reflexions, including 4710 Bijvoet pairs. The parameter
refined to close to 0 in agreement with the fact that the structure
deviates only slightly from space group P 21/m, and with the fact that
the deviations are found far from the heavy atoms. Twinning is likely to
occur in this sort of structure.
;
_refine_ls_abs_structure_Rogers 0.04(3)
_refine_ls_extinction_method none
_refine_ls_goodness_of_fit_ref 1.376
_refine_ls_hydrogen_treatment constr
_refine_ls_matrix_type full
_refine_ls_number_constraints 15
_refine_ls_number_parameters 898
_refine_ls_number_reflns 11089
_refine_ls_number_restraints 0
_refine_ls_R_factor_gt 0.039
_refine_ls_shift/su_max 0.0019
_refine_ls_shift/su_mean 0.00005
_refine_ls_structure_factor_coef F
_refine_ls_weighting_details
;
w= 1/{[\s~cs~(F^2^)+1.03F^2^]^1/2^- |F|}^2^
;
_refine_ls_weighting_scheme calc
_refine_ls_wR_factor_ref 0.044
_reflns_number_gt 11089
_reflns_number_total 16807
_reflns_threshold_expression I>3\s(I)
_cod_data_source_file b309863j.txt
_cod_data_source_block cpd_7
_cod_depositor_comments
;
 Adding the '_geom_hbond_atom_site_label_A' data item. Values of the
 data item were determined from the geometry of the molecule.

 Antanas Vaitkus,
 2017-03-06

The following automatic conversions were performed:

'_atom_site_thermal_displace_type' tag value 'Uij' was replaced with
'Uani' value 98 times.

Automatic conversion script
Id: cif_fix_values 1646 2011-03-28 12:23:43Z adriana 

The following automatic conversions were performed:
data name '_geom_bond_atom_site_label_D' replaced with
'_geom_hbond_atom_site_label_D' as specified in the replacement file
'/home/antanas/src/cod-tools/trunk/data/replacement-values/replacement_tags.lst'.

data
name '_geom_bond_atom_site_label_H' replaced with
'_geom_hbond_atom_site_label_H' as specified in the replacement file
'/home/antanas/src/cod-tools/trunk/data/replacement-values/replacement_tags.lst'.

data
name '_geom_bond_distance_DH' replaced with '_geom_hbond_distance_DH'
as specified in the replacement file
'/home/antanas/src/cod-tools/trunk/data/replacement-values/replacement_tags.lst'.

data
name '_geom_contact_distance_HA' replaced with
'_geom_hbond_distance_HA' as specified in the replacement file
'/home/antanas/src/cod-tools/trunk/data/replacement-values/replacement_tags.lst'.

data
name '_geom_contact_distance_DA' replaced with
'_geom_hbond_distance_DA' as specified in the replacement file
'/home/antanas/src/cod-tools/trunk/data/replacement-values/replacement_tags.lst'.

data
name '_geom_angle_DHA' replaced with '_geom_hbond_angle_DHA' as
specified in the replacement file
'/home/antanas/src/cod-tools/trunk/data/replacement-values/replacement_tags.lst'.

Automatic conversion script
Id: cif_correct_tags 5005 2017-03-03 11:38:54Z antanas 
;
_cod_original_sg_symbol_H-M 'P 21'
_cod_database_code 7102411

loop_
_symmetry_equiv_pos_as_xyz
+x,+y,+z
-x,1/2+y,-z

loop_
_atom_site_aniso_label
_atom_site_aniso_U_11
_atom_site_aniso_U_22
_atom_site_aniso_U_33
_atom_site_aniso_U_12
_atom_site_aniso_U_13
_atom_site_aniso_U_23
I 0.0458(3) 0.0391(3) 0.0332(3) -0.0065(3) -0.0115(2) 0.0053(2)
Pd 0.0152(2) 0.0146(2) 0.0123(2) -0.0004(2) -0.0003(1) 0.0009(2)
Cl1 0.050(1) 0.088(2) 0.053(1) -0.017(1) 0.002(1) -0.004(1)
Cl2 0.093(2) 0.131(3) 0.083(2) 0.048(2) 0.012(2) 0.000(2)
Cl3 0.103(3) 0.055(2) 0.154(3) -0.010(2) 0.001(2) -0.026(2)
Cl4 0.061(2) 0.084(2) 0.086(2) -0.011(1) -0.003(1) 0.032(2)
Cl5 0.201(4) 0.048(2) 0.100(3) 0.038(2) -0.005(3) -0.018(2)
Cl6 0.044(1) 0.050(1) 0.061(1) 0.002(1) -0.002(1) -0.001(1)
P1 0.0139(8) 0.0159(7) 0.0180(8) -0.0001(6) 0.0027(6) -0.0011(6)
P2 0.0150(9) 0.0182(8) 0.0196(8) 0.0004(6) 0.0017(6) 0.0023(6)
O1 0.028(3) 0.029(3) 0.033(3) 0.003(2) -0.002(2) 0.005(2)
O2 0.032(3) 0.031(3) 0.039(3) 0.002(2) 0.017(2) -0.017(2)
O3 0.050(4) 0.033(3) 0.043(3) 0.001(3) 0.019(3) 0.014(2)
O4 0.039(3) 0.021(2) 0.033(3) -0.002(2) -0.007(2) -0.002(2)
O5 0.018(3) 0.020(2) 0.055(3) 0.003(2) 0.004(2) 0.002(2)
O6 0.021(2) 0.025(2) 0.042(2) -0.004(3) 0.014(2) 0.002(3)
O7 0.031(3) 0.018(2) 0.059(4) -0.005(2) 0.006(3) 0.002(2)
N1 0.020(3) 0.015(2) 0.025(3) 0.003(2) 0.001(2) -0.005(2)
N2 0.017(3) 0.023(3) 0.020(3) 0.001(2) -0.001(2) -0.007(2)
N3 0.018(3) 0.022(3) 0.021(3) 0.006(2) 0.006(2) -0.005(2)
C4a 0.021(3) 0.026(3) 0.023(3) -0.001(4) 0.006(2) 0.001(3)
N5 0.022(3) 0.019(3) 0.030(3) 0.002(2) 0.007(2) 0.006(2)
N6 0.013(3) 0.019(2) 0.024(3) -0.002(2) 0.001(2) 0.002(2)
N7 0.019(3) 0.017(2) 0.024(3) 0.000(2) 0.000(2) -0.001(2)
N8 0.017(4) 0.016(2) 0.034(3) -0.004(2) 0.005(2) -0.001(2)
N9 0.029(4) 0.019(3) 0.039(4) 0.001(3) 0.008(3) -0.001(3)
C1 0.018(3) 0.018(3) 0.024(3) 0.002(2) 0.005(3) 0.000(2)
C2 0.019(3) 0.022(3) 0.028(3) 0.002(2) 0.005(3) -0.006(3)
C3 0.019(4) 0.035(4) 0.036(4) 0.004(3) 0.010(3) -0.001(3)
C4 0.012(3) 0.025(3) 0.034(4) -0.001(3) 0.001(3) 0.003(3)
C5 0.018(3) 0.016(3) 0.023(3) -0.004(2) 0.003(2) 0.003(2)
C6 0.018(3) 0.015(3) 0.022(3) 0.002(2) 0.008(3) 0.004(2)
C7 0.012(3) 0.025(3) 0.031(4) -0.001(3) 0.002(3) -0.001(3)
C8 0.022(4) 0.022(3) 0.023(3) -0.010(3) -0.007(3) 0.000(3)
C9 0.022(4) 0.020(3) 0.020(3) -0.003(2) -0.003(3) -0.005(2)
C10 0.025(4) 0.024(3) 0.024(3) 0.001(3) -0.003(3) -0.006(3)
C11 0.026(4) 0.022(3) 0.032(4) 0.006(3) -0.006(3) -0.003(3)
C12 0.015(3) 0.031(3) 0.023(3) 0.002(3) -0.004(3) -0.009(3)
C13 0.020(4) 0.017(3) 0.022(3) -0.003(2) -0.006(3) -0.006(2)
C14 0.022(4) 0.023(3) 0.022(3) -0.003(3) -0.002(3) -0.010(3)
C15 0.020(4) 0.039(4) 0.024(4) 0.000(3) 0.008(3) -0.004(3)
C16 0.064(6) 0.037(4) 0.025(4) -0.003(4) 0.010(4) -0.008(3)
C17 0.090(6) 0.046(5) 0.025(3) -0.003(5) 0.008(4) -0.008(4)
C18 0.059(6) 0.043(5) 0.029(4) 0.005(4) 0.009(4) 0.013(3)
C19 0.029(4) 0.033(4) 0.025(4) 0.003(3) 0.006(3) 0.007(3)
C20 0.016(4) 0.040(4) 0.026(4) 0.002(3) 0.004(3) 0.010(3)
C21 0.015(3) 0.024(3) 0.024(3) -0.001(2) -0.001(2) 0.010(3)
C22 0.015(3) 0.024(3) 0.027(4) 0.000(2) -0.002(3) 0.012(3)
C23 0.015(3) 0.028(4) 0.043(4) -0.002(3) -0.004(3) 0.015(3)
C24 0.023(4) 0.024(3) 0.030(4) -0.003(3) -0.007(3) 0.006(3)
C25 0.017(3) 0.024(3) 0.019(3) 0.000(2) -0.005(2) 0.009(2)
C26 0.021(4) 0.026(3) 0.021(4) 0.001(3) -0.009(3) 0.011(3)
C27 0.028(4) 0.019(3) 0.027(4) 0.007(3) -0.004(3) -0.003(3)
C28 0.017(3) 0.013(3) 0.024(3) 0.002(2) 0.001(3) 0.001(2)
C29 0.021(4) 0.026(3) 0.034(4) 0.005(3) -0.003(3) 0.002(3)
C30 0.015(4) 0.031(4) 0.034(4) 0.000(3) 0.011(3) 0.009(3)
C31 0.024(4) 0.025(3) 0.034(4) 0.001(3) 0.002(3) 0.012(3)
C32 0.016(3) 0.019(3) 0.025(3) -0.002(2) 0.001(3) 0.001(2)
C33 0.020(3) 0.015(3) 0.025(3) -0.001(2) 0.003(3) 0.002(2)
C34 0.018(3) 0.029(3) 0.027(3) -0.004(3) -0.002(3) -0.007(3)
C35 0.032(5) 0.047(4) 0.030(4) -0.011(4) 0.007(3) -0.012(3)
C36 0.032(4) 0.076(6) 0.042(5) -0.012(4) 0.009(4) -0.031(4)
C37 0.012(4) 0.090(8) 0.058(6) -0.003(4) 0.003(4) -0.045(6)
C38 0.029(4) 0.054(5) 0.078(7) 0.017(4) -0.019(4) -0.044(5)
C39 0.023(4) 0.031(4) 0.050(5) 0.004(3) -0.011(3) -0.017(3)
C40 0.026(3) 0.012(3) 0.025(3) -0.001(2) -0.002(3) 0.000(2)
C41 0.027(4) 0.035(4) 0.032(4) 0.001(3) 0.000(3) 0.009(3)
C42 0.042(5) 0.044(4) 0.034(4) 0.001(4) 0.001(3) 0.014(3)
C43 0.049(5) 0.029(4) 0.034(4) 0.005(3) -0.009(3) 0.011(3)
C44 0.036(4) 0.035(4) 0.052(5) 0.002(3) -0.019(4) 0.009(4)
C45 0.024(4) 0.024(3) 0.038(4) -0.002(3) -0.004(3) 0.013(3)
C46 0.012(3) 0.026(3) 0.034(4) 0.003(2) 0.000(3) 0.010(3)
C47 0.021(4) 0.033(4) 0.033(4) 0.008(3) 0.002(3) 0.012(3)
C48 0.020(4) 0.059(5) 0.031(4) 0.007(3) 0.003(3) 0.019(4)
C49 0.020(4) 0.052(5) 0.037(4) 0.005(3) 0.003(3) 0.020(4)
C50 0.020(4) 0.039(4) 0.057(5) -0.002(3) 0.006(4) 0.037(4)
C51 0.020(3) 0.027(3) 0.041(4) 0.002(3) -0.001(3) 0.013(3)
C52 0.017(3) 0.012(3) 0.037(4) -0.001(2) 0.003(3) -0.001(3)
C53 0.022(4) 0.042(5) 0.054(5) -0.009(3) 0.000(3) -0.021(4)
C54 0.041(5) 0.077(7) 0.062(6) -0.023(5) 0.017(4) -0.047(5)
C55 0.045(5) 0.068(6) 0.061(6) -0.015(5) -0.006(4) -0.033(5)
C56 0.031(4) 0.032(4) 0.063(5) -0.002(3) -0.010(4) -0.016(4)
C57 0.019(3) 0.023(3) 0.046(4) -0.002(3) -0.002(3) -0.002(3)
C58 0.016(2) 0.025(3) 0.045(3) 0.002(4) 0.005(2) -0.004(4)
C59 0.026(5) 0.022(3) 0.030(4) 0.003(3) -0.001(3) 0.002(3)
C60 0.019(3) 0.033(3) 0.066(4) 0.005(4) 0.011(3) 0.008(4)
C61 0.026(3) 0.019(2) 0.029(3) 0.001(4) 0.009(2) -0.002(3)
C62 0.019(4) 0.024(4) 0.036(4) 0.000(3) 0.005(3) 0.001(3)
C63 0.029(3) 0.045(5) 0.073(5) 0.002(4) -0.016(3) -0.006(5)
C64 0.045(5) 0.139(12) 0.054(5) -0.001(6) -0.020(4) -0.026(6)
C67 0.027(3) 0.015(3) 0.033(3) 0.003(3) 0.005(2) 0.002(3)
C68 0.026(3) 0.022(3) 0.032(3) 0.000(4) 0.000(2) -0.002(3)
C69 0.021(3) 0.029(4) 0.067(5) 0.009(4) 0.001(3) 0.010(4)
C70 0.028(4) 0.042(5) 0.064(5) -0.005(3) -0.022(3) 0.015(4)
C71 0.046(5) 0.048(5) 0.036(4) -0.009(3) -0.020(3) 0.008(3)
C72 0.026(3) 0.015(3) 0.036(3) -0.010(2) -0.022(3) 0.009(2)
C73 0.075(7) 0.054(6) 0.050(6) 0.015(5) -0.021(5) 0.005(5)
C74 0.048(5) 0.040(4) 0.054(5) 0.008(4) -0.016(4) -0.017(4)

loop_
_atom_site_label
_atom_site_fract_x
_atom_site_fract_y
_atom_site_fract_z
_atom_site_U_iso_or_equiv
_atom_site_thermal_displace_type
_atom_site_occupancy
I 1.00814(5) 0.24230(6) 0.74320(3) 0.0395(3) Uani 1.0
Pd 0.80303(4) 0.23347(3) 0.63798(2) 0.0140(2) Uani 1.0
Cl1 0.8610(3) 0.5450(1) 0.5826(1) 0.064(2) Uani 1.0
Cl2 0.7316(4) 0.6231(2) 0.6937(2) 0.102(2) Uani 1.0
Cl3 0.9945(4) 0.6553(1) 0.6309(2) 0.104(3) Uani 1.0
Cl4 0.6946(3) 0.8695(1) 0.7453(2) 0.077(2) Uani 1.0
Cl5 0.9018(5) 0.8014(1) 0.6639(2) 0.117(3) Uani 1.0
Cl6 0.8458(2) 0.9258(1) 0.6222(1) 0.052(1) Uani 1.0
P1 0.7983(2) 0.33909(8) 0.62052(9) 0.0159(8) Uani 1.0
P2 0.8005(2) 0.12811(8) 0.64896(9) 0.0176(8) Uani 1.0
O1 1.0209(5) 0.5348(2) 0.8057(3) 0.030(3) Uani 1.0
O2 0.5920(6) 0.3976(2) 1.1408(3) 0.034(3) Uani 1.0
O3 0.6127(6) 0.0795(3) 1.1670(3) 0.042(3) Uani 1.0
O4 1.0311(6) -0.0710(2) 0.8338(3) 0.031(3) Uani 1.0
O5 1.2115(5) 0.1263(2) 0.9260(3) 0.031(3) Uani 1.0
O6 0.8302(4) 0.2354(3) 0.9761(2) 0.029(2) Uani 1.0
O7 1.2032(6) 0.3417(2) 0.9097(3) 0.036(3) Uani 1.0
N1 1.0141(6) 0.4463(2) 0.8741(3) 0.020(3) Uani 1.0
N2 0.8610(6) 0.4047(2) 0.9594(3) 0.020(3) Uani 1.0
N3 0.7236(6) 0.3556(2) 1.0466(3) 0.020(3) Uani 1.0
C4a 0.6638(5) 0.2382(4) 1.1238(3) 0.023(3) Uani 1.0
N5 0.7376(6) 0.1163(2) 1.0678(3) 0.024(3) Uani 1.0
N6 0.8754(6) 0.0632(2) 0.9829(3) 0.019(3) Uani 1.0
N7 1.0259(6) 0.0193(2) 0.9008(3) 0.020(3) Uani 1.0
N8 1.0199(6) 0.1813(3) 0.9486(3) 0.022(3) Uani 1.0
N9 1.0214(7) 0.2877(3) 0.9460(4) 0.029(4) Uani 1.0
C1 0.9714(7) 0.3702(3) 0.6311(4) 0.020(3) Uani 1.0
C2 1.0749(7) 0.3481(3) 0.5825(4) 0.023(3) Uani 1.0
C3 1.2096(8) 0.3652(3) 0.5954(4) 0.030(4) Uani 1.0
C4 1.2440(7) 0.3995(3) 0.6589(4) 0.024(3) Uani 1.0
C5 1.1453(7) 0.4216(3) 0.7084(4) 0.019(3) Uani 1.0
C6 1.0084(7) 0.4069(3) 0.6926(3) 0.018(3) Uani 1.0
C7 1.1891(7) 0.4584(3) 0.7790(4) 0.023(3) Uani 1.0
C8 1.0681(7) 0.4844(3) 0.8215(4) 0.022(3) Uani 1.0
C9 0.8944(7) 0.4541(3) 0.9177(4) 0.020(3) Uani 1.0
C10 0.8199(7) 0.5084(3) 0.9180(4) 0.024(3) Uani 1.0
C11 0.7048(8) 0.5102(3) 0.9636(4) 0.027(4) Uani 1.0
C12 0.6671(7) 0.4607(3) 1.0066(4) 0.023(3) Uani 1.0
C13 0.7506(7) 0.4083(3) 1.0033(4) 0.020(3) Uani 1.0
C14 0.6530(7) 0.3539(3) 1.1147(4) 0.022(3) Uani 1.0
C15 0.6627(8) 0.2952(3) 1.1585(4) 0.028(4) Uani 1.0
C16 0.6671(11) 0.2990(3) 1.2385(5) 0.042(5) Uani 1.0
C17 0.6752(10) 0.2476(4) 1.2825(4) 0.053(5) Uani 1.0
C18 0.6732(10) 0.1910(4) 1.2494(5) 0.043(5) Uani 1.0
C19 0.6684(8) 0.1846(3) 1.1694(4) 0.029(4) Uani 1.0
C20 0.6689(7) 0.1220(3) 1.1357(4) 0.027(4) Uani 1.0
C21 0.7649(7) 0.0612(3) 1.0291(4) 0.021(3) Uani 1.0
C22 0.6831(7) 0.0100(3) 1.0350(4) 0.022(3) Uani 1.0
C23 0.7171(7) -0.0404(3) 0.9929(4) 0.029(4) Uani 1.0
C24 0.8300(7) -0.0411(3) 0.9463(4) 0.026(4) Uani 1.0
C25 0.9061(7) 0.0123(3) 0.9436(4) 0.020(3) Uani 1.0
C26 1.0790(7) -0.0205(3) 0.8464(4) 0.023(3) Uani 1.0
C27 1.1952(8) 0.0056(3) 0.8027(4) 0.025(4) Uani 1.0
C28 1.1502(7) 0.0441(3) 0.7346(4) 0.018(3) Uani 1.0
C29 1.2471(8) 0.0639(3) 0.6838(4) 0.027(4) Uani 1.0
C30 1.2089(7) 0.0992(3) 0.6198(4) 0.027(4) Uani 1.0
C31 1.0730(7) 0.1174(3) 0.6094(4) 0.027(4) Uani 1.0
C32 0.9750(7) 0.0982(3) 0.6601(4) 0.020(3) Uani 1.0
C33 1.0120(7) 0.0606(3) 0.7220(4) 0.020(3) Uani 1.0
C34 0.6989(7) 0.3751(3) 0.6957(4) 0.025(3) Uani 1.0
C35 0.6712(8) 0.3425(4) 0.7619(4) 0.036(4) Uani 1.0
C36 0.5986(8) 0.3673(5) 0.8219(5) 0.050(5) Uani 1.0
C37 0.5527(9) 0.4276(5) 0.8144(6) 0.053(6) Uani 1.0
C38 0.5817(8) 0.4603(4) 0.7513(6) 0.054(5) Uani 1.0
C39 0.6528(7) 0.4350(3) 0.6907(5) 0.035(4) Uani 1.0
C40 0.7291(7) 0.3722(3) 0.5317(4) 0.021(3) Uani 1.0
C41 0.8091(7) 0.3999(3) 0.4778(4) 0.031(4) Uani 1.0
C42 0.7532(9) 0.4223(4) 0.4094(4) 0.040(4) Uani 1.0
C43 0.6144(9) 0.4188(3) 0.3961(4) 0.037(4) Uani 1.0
C44 0.5321(8) 0.3919(4) 0.4490(5) 0.041(5) Uani 1.0
C45 0.5871(7) 0.3686(3) 0.5166(4) 0.029(4) Uani 1.0
C46 0.7080(6) 0.1027(3) 0.7322(4) 0.024(3) Uani 1.0
C47 0.6943(7) 0.1430(3) 0.7943(4) 0.029(4) Uani 1.0
C48 0.6241(7) 0.1252(4) 0.8601(4) 0.037(4) Uani 1.0
C49 0.5647(7) 0.0687(4) 0.8631(4) 0.036(4) Uani 1.0
C50 0.5807(8) 0.0282(4) 0.8053(5) 0.039(5) Uani 1.0
C51 0.6527(7) 0.0441(3) 0.7384(4) 0.029(4) Uani 1.0
C52 0.7258(7) 0.0851(3) 0.5690(4) 0.022(3) Uani 1.0
C53 0.8067(8) 0.0591(4) 0.5132(5) 0.039(5) Uani 1.0
C54 0.7484(9) 0.0314(5) 0.4491(6) 0.060(6) Uani 1.0
C55 0.6070(9) 0.0270(4) 0.4410(6) 0.058(6) Uani 1.0
C56 0.5234(8) 0.0519(3) 0.4964(5) 0.042(5) Uani 1.0
C57 0.5833(7) 0.0803(3) 0.5598(4) 0.029(4) Uani 1.0
C58 1.2439(5) 0.2347(4) 0.9290(3) 0.029(3) Uani 1.0
C59 1.1583(8) 0.1766(3) 0.9333(4) 0.026(4) Uani 1.0
C60 1.3341(6) 0.2318(4) 0.8580(4) 0.039(4) Uani 1.0
C61 0.9491(5) 0.2352(4) 0.9577(3) 0.025(3) Uani 1.0
C62 1.1565(8) 0.2925(3) 0.9258(4) 0.026(4) Uani 1.0
C63 1.3389(7) 0.2414(5) 1.0020(5) 0.049(4) Uani 1.0
C64 1.2715(10) 0.2535(6) 1.0784(5) 0.080(8) Uani 1.0
C65a 1.1951(17) 0.2006(8) 1.1087(9) 0.061(3) Uiso 0.65(1)
C65b 1.1670(31) 0.2537(13) 1.1126(16) 0.061 Uiso 0.35
C66a 1.0679(19) 0.2041(9) 1.1387(10) 0.068(4) Uiso 0.65
C66b 1.0504(30) 0.2488(15) 1.1415(17) 0.068 Uiso 0.35
C67 0.6234(6) 0.2282(3) 0.5781(3) 0.025(3) Uani 1.0
C68 0.5036(5) 0.2328(4) 0.6201(3) 0.027(3) Uani 1.0
C69 0.3743(6) 0.2305(4) 0.5836(4) 0.039(4) Uani 1.0
C70 0.3665(7) 0.2224(3) 0.5049(5) 0.045(5) Uani 1.0
C71 0.4848(8) 0.2174(3) 0.4623(4) 0.044(5) Uani 1.0
C72 0.6113(6) 0.2209(2) 0.5025(4) 0.026(3) Uani 1.0
C73 0.8885(11) 0.5958(4) 0.6588(6) 0.060(6) Uani 1.0
C74 0.8536(9) 0.8726(4) 0.6978(5) 0.047(5) Uani 1.0
H1n 1.063 0.4093 0.8829 0.024 Uiso 1.0
H3n 0.757 0.3179 1.0274 0.024 Uiso 1.0
H4a 0.662 0.2351 1.0692 0.028 Uiso 1.0
H5n 0.770 0.1529 1.0449 0.028 Uiso 1.0
H7n 1.077 0.0557 0.9101 0.024 Uiso 1.0
H8n 0.970 0.1443 0.9531 0.027 Uiso 1.0
H9n 0.973 0.3250 0.9525 0.035 Uiso 1.0
H2 1.052 0.3216 0.5410 0.027 Uiso 1.0
H3 1.278 0.3531 0.5604 0.036 Uiso 1.0
H4 1.338 0.4085 0.6694 0.028 Uiso 1.0
H6 0.939 0.4225 0.7248 0.022 Uiso 1.0
H7a 1.246 0.4912 0.7631 0.027 Uiso 1.0
H7b 1.240 0.4325 0.8131 0.027 Uiso 1.0
H10 0.847 0.5427 0.8883 0.029 Uiso 1.0
H11 0.651 0.5464 0.9651 0.032 Uiso 1.0
H12 0.588 0.4617 1.0374 0.028 Uiso 1.0
H16 0.664 0.3379 1.2627 0.050 Uiso 1.0
H17 0.682 0.2512 1.3370 0.064 Uiso 1.0
H18 0.675 0.1557 1.2812 0.052 Uiso 1.0
H22 0.606 0.0098 1.0672 0.027 Uiso 1.0
H23 0.661 -0.0759 0.9958 0.034 Uiso 1.0
H24 0.854 -0.0763 0.9177 0.031 Uiso 1.0
H27a 1.250 -0.0272 0.7846 0.030 Uiso 1.0
H27b 1.249 0.0303 0.8368 0.030 Uiso 1.0
H29 1.341 0.0535 0.6922 0.032 Uiso 1.0
H30 1.276 0.1108 0.5835 0.032 Uiso 1.0
H31 1.048 0.1430 0.5673 0.033 Uiso 1.0
H33 0.944 0.0462 0.7558 0.024 Uiso 1.0
H35 0.703 0.3017 0.7662 0.043 Uiso 1.0
H36 0.580 0.3441 0.8669 0.060 Uiso 1.0
H37 0.501 0.4455 0.8541 0.064 Uiso 1.0
H38 0.553 0.5017 0.7482 0.065 Uiso 1.0
H39 0.670 0.4586 0.6460 0.042 Uiso 1.0
H41 0.905 0.4037 0.4876 0.038 Uiso 1.0
H42 0.811 0.4401 0.3719 0.048 Uiso 1.0
H43 0.575 0.4351 0.3499 0.045 Uiso 1.0
H44 0.436 0.3893 0.4391 0.050 Uiso 1.0
H45 0.529 0.3501 0.5531 0.035 Uiso 1.0
H47 0.733 0.1828 0.7916 0.035 Uiso 1.0
H48 0.618 0.1524 0.9026 0.044 Uiso 1.0
H49 0.512 0.0578 0.9063 0.043 Uiso 1.0
H50 0.543 -0.0116 0.8097 0.047 Uiso 1.0
H51 0.663 0.0153 0.6981 0.035 Uiso 1.0
H53 0.904 0.0603 0.5191 0.047 Uiso 1.0
H54 0.805 0.0153 0.4103 0.072 Uiso 1.0
H55 0.567 0.0069 0.3974 0.070 Uiso 1.0
H56 0.426 0.0494 0.4909 0.051 Uiso 1.0
H57 0.526 0.0970 0.5982 0.035 Uiso 1.0
H60a 1.387 0.2680 0.8553 0.047 Uiso 1.0
H60b 1.278 0.2283 0.8129 0.047 Uiso 1.0
H60c 1.393 0.1973 0.8617 0.047 Uiso 1.0
H63a 1.400 0.2743 0.9928 0.059 Uiso 1.0
H63b 1.390 0.2045 1.0072 0.059 Uiso 1.0
H64aa 1.209 0.2866 1.0719 0.095 Uiso 0.65
H64ab 1.341 0.2644 1.1151 0.095 Uiso 0.65
H64ba 1.300 0.2944 1.0869 0.095 Uiso 0.35
H64bb 1.324 0.2269 1.1106 0.095 Uiso 0.35
H65a 1.238 0.1616 1.1072 0.073 Uiso 0.65
H65b 1.199 0.2823 1.1501 0.073 Uiso 0.35
H66aa 1.019 0.1702 1.1581 0.081 Uiso 0.65
H66ab 1.025 0.2431 1.1402 0.081 Uiso 0.65
H66ba 0.967 0.2490 1.1687 0.081 Uiso 0.35
H66bb 1.018 0.2203 1.1039 0.081 Uiso 0.35
H68 0.510 0.2376 0.6745 0.032 Uiso 1.0
H69 0.293 0.2344 0.6127 0.047 Uiso 1.0
H70 0.279 0.2202 0.4796 0.054 Uiso 1.0
H71 0.481 0.2117 0.4080 0.052 Uiso 1.0
H72 0.693 0.2179 0.4738 0.031 Uiso 1.0
H73 0.934 0.5742 0.6994 0.072 Uiso 1.0
H74 0.922 0.8859 0.7340 0.057 Uiso 1.0

loop_
_geom_angle_atom_site_label_1
_geom_angle_atom_site_label_2
_geom_angle_atom_site_label_3
_geom_angle
P2 Pd C67 88.6(2)
P1 Pd C67 88.6(2)
I Pd C67 168.0(2)
P1 Pd P2 176.79(7)
I Pd P2 91.42(4)
I Pd P1 91.68(4)
C34 P1 C40 104.0(3)
C1 P1 C40 105.2(3)
C1 P1 C34 105.7(3)
C46 P2 C52 104.6(3)
C32 P2 C46 106.4(3)
C32 P2 C52 104.6(3)
C8 N1 C9 128.5(6)
C9 N2 C13 117.9(6)
C13 N3 C14 125.6(5)
C15 C4a C19 120.3(5)
C20 N5 C21 125.9(6)
C21 N6 C25 117.5(5)
C25 N7 C26 127.9(6)
C59 N8 C61 125.4(6)
C61 N9 C62 127.0(6)
C2 C1 C6 118.9(6)
P1 C1 C6 121.5(5)
P1 C1 C2 118.8(5)
C1 C2 C3 120.0(6)
C2 C3 C4 119.7(7)
C3 C4 C5 121.9(6)
C4 C5 C6 117.9(6)
C4 C5 C7 119.8(6)
C6 C5 C7 122.2(6)
C1 C6 C5 121.5(6)
C1 C6 C5 121.5(6)
C5 C7 C8 112.6(5)
O1 C8 N1 124.0(7)
O1 C8 C7 121.5(6)
N1 C8 C7 114.4(6)
N2 C9 C10 123.5(6)
N1 C9 N2 113.7(6)
N1 C9 C10 122.8(6)
C9 C10 C11 117.0(6)
C10 C11 C12 121.2(6)
C11 C12 C13 117.4(6)
N2 C13 N3 114.8(6)
N2 C13 C12 123.0(6)
N3 C13 C12 122.2(6)
O2 C14 N3 123.6(6)
O2 C14 C15 120.8(6)
N3 C14 C15 115.5(6)
C4a C15 C16 119.2(7)
C4a C15 C14 123.7(6)
C14 C15 C16 117.1(6)
C15 C16 C17 120.7(7)
C16 C17 C18 120.9(6)
C17 C18 C19 120.7(7)
C4a C19 C18 118.2(7)
C18 C19 C20 118.9(6)
C4a C19 C20 123.0(6)
O3 C20 N5 123.3(7)
O3 C20 C19 121.6(7)
N5 C20 C19 115.1(6)
N6 C21 C22 122.4(6)
N5 C21 N6 114.4(5)
N5 C21 C22 123.1(6)
C21 C22 C23 118.0(6)
C22 C23 C24 121.9(6)
C23 C24 C25 116.4(6)
N6 C25 C24 123.8(6)
N6 C25 N7 111.9(5)
N7 C25 C24 124.2(6)
O4 C26 N7 122.9(6)
O4 C26 C27 123.3(6)
N7 C26 C27 113.7(6)
C26 C27 C28 113.6(6)
C29 C28 C33 119.1(6)
C27 C28 C29 119.1(6)
C27 C28 C33 121.8(6)
C28 C29 C30 120.6(7)
C29 C30 C31 119.9(6)
C30 C31 C32 120.0(6)
C31 C32 C33 120.1(6)
P2 C32 C31 118.6(5)
P2 C32 C33 121.2(5)
C28 C33 C32 120.2(6)
C35 C34 C39 118.0(7)
P1 C34 C39 122.7(6)
P1 C34 C35 119.2(5)
C34 C35 C36 122.4(8)
C35 C36 C37 117.8(9)
C36 C37 C38 120.5(8)
C37 C38 C39 121.5(8)
C34 C39 C38 119.7(8)
C41 C40 C45 118.0(6)
P1 C40 C41 123.2(5)
P1 C40 C45 118.8(5)
C40 C41 C42 121.5(7)
C41 C42 C43 119.6(7)
C42 C43 C44 120.2(7)
C43 C44 C45 120.6(7)
C40 C45 C44 120.2(7)
C47 C46 C51 118.5(6)
P2 C46 C51 123.0(6)
P2 C46 C47 118.5(5)
C46 C47 C48 120.5(7)
C47 C48 C49 119.8(8)
C48 C49 C50 120.7(7)
C49 C50 C51 121.0(7)
C46 C51 C50 119.3(7)
C53 C52 C57 117.9(6)
P2 C52 C53 121.5(5)
P2 C52 C57 120.4(5)
C52 C53 C54 121.0(7)
C53 C54 C55 120.3(8)
C54 C55 C56 120.0(7)
C55 C56 C57 119.0(7)
C52 C57 C56 121.7(7)
C60 C58 C62 109.5(6)
C59 C58 C62 112.9(4)
C62 C58 C63 105.9(6)
C59 C58 C60 109.2(6)
C60 C58 C63 108.5(5)
C59 C58 C63 110.8(6)
O5 C59 N8 120.2(7)
O5 C59 C58 120.8(7)
N8 C59 C58 118.9(6)
O6 C61 N9 122.4(7)
O6 C61 N8 121.3(7)
N8 C61 N9 116.3(4)
O7 C62 N9 119.8(7)
O7 C62 C58 122.5(7)
N9 C62 C58 117.6(6)
C58 C63 C64 117.8(6)
C65a C64 C65b 52.0(15)
C63 C64 C65a 113.9(11)
C63 C64 C65b 145.9(15)
C64 C65a C66a 124.2(14)
C64 C65b C66b 171.8(30)
Pd C67 C68 116.9(4)
Pd C67 C72 125.1(5)
C68 C67 C72 118.0(6)
C67 C68 C69 121.1(6)
C68 C69 C70 118.9(6)
C69 C70 C71 120.7(6)
C70 C71 C72 117.4(7)
C67 C72 C71 123.9(7)
Cl1 C73 Cl3 110.4(6)
Cl2 C73 Cl3 111.6(5)
Cl1 C73 Cl2 110.9(6)
Cl5 C74 Cl6 110.5(5)
Cl4 C74 Cl5 111.7(5)
Cl4 C74 Cl6 110.4(5)
C8 N1 H1n 115.7
C9 N1 H1n 115.7
C14 N3 H3n 117.2
C13 N3 H3n 117.2
C15 C4a H4a 119.8
C19 C4a H4a 119.8
C20 N5 H5n 117.1
C21 N5 H5n 117.1
C26 N7 H7n 116.1
C25 N7 H7n 116.1
C59 N8 H8n 117.3
C61 N8 H8n 117.3
C61 N9 H9n 116.5
C62 N9 H9n 116.5
C3 C2 H2 120.0
C1 C2 H2 120.0
C4 C3 H3 120.2
C2 C3 H3 120.2
C3 C4 H4 119.1
C5 C4 H4 119.1
H3 C4 H4 95.2
C1 C6 H6 119.3
C5 C6 H6 119.3
H7a C7 H7b 109.5
C8 C7 H7b 108.7
C5 C7 H7b 108.7
C8 C7 H7a 108.7
C5 C7 H7a 108.7
C11 C10 H10 121.5
C9 C10 H10 121.5
C10 C11 H11 119.4
C12 C11 H11 119.4
C11 C12 H12 121.3
C13 C12 H12 121.3
C17 C16 H16 119.7
C15 C16 H16 119.7
C18 C17 H17 119.5
C16 C17 H17 119.5
C17 C18 H18 119.7
C19 C18 H18 119.6
C23 C22 H22 121.0
C21 C22 H22 121.0
C22 C23 H23 119.1
C24 C23 H23 119.1
C23 C24 H24 121.8
C25 C24 H24 121.8
H27a C27 H27b 109.5
C26 C27 H27b 108.4
C28 C27 H27b 108.4
C26 C27 H27a 108.4
C28 C27 H27a 108.4
C28 C29 H29 119.7
C30 C29 H29 119.7
C29 C30 H30 120.0
C31 C30 H30 120.0
C32 C31 H31 120.0
C30 C31 H31 120.0
C32 C33 H33 119.9
C28 C33 H33 119.9
C36 C35 H35 118.8
C34 C35 H35 118.8
C35 C36 H36 121.1
C37 C36 H36 121.1
C38 C37 H37 119.7
C36 C37 H37 119.7
C37 C38 H38 119.3
C39 C38 H38 119.3
C34 C39 H39 120.1
C38 C39 H39 120.1
C40 C41 H41 119.3
C42 C41 H41 119.3
C43 C42 H42 120.2
C41 C42 H42 120.2
C44 C43 H43 119.9
C42 C43 H43 119.9
C43 C44 H44 119.7
C45 C44 H44 119.7
C44 C45 H45 119.9
C40 C45 H45 119.9
C48 C47 H47 119.7
C46 C47 H47 119.7
C49 C48 H48 120.1
C47 C48 H48 120.1
C50 C49 H49 119.6
C48 C49 H49 119.6
C49 C50 H50 119.5
C51 C50 H50 119.5
C46 C51 H51 120.4
C50 C51 H51 120.4
C52 C53 H53 119.5
C54 C53 H53 119.5
C55 C54 H54 119.8
C53 C54 H54 119.8
C56 C55 H55 120.0
C54 C55 H55 120.0
C55 C56 H56 120.5
C57 C56 H56 120.5
C56 C57 H57 119.2
C52 C57 H57 119.1
H60a C60 H60c 109.6
H60a C60 H60b 109.6
C58 C60 H60a 109.2
H60b C60 H60c 109.5
C58 C60 H60c 109.6
C58 C60 H60b 109.6
H63a C63 H63b 109.5
C64 C63 H63b 107.4
C58 C63 H63b 107.3
C64 C63 H63a 107.4
C58 C63 H63a 107.3
H64aa C64 H64ab 109.5
C65a C64 H64ab 108.3
C63 C64 H64ab 108.4
C65a C64 H64aa 108.4
C63 C64 H64aa 108.4
H64ba C64 H64bb 109.5
C65b C64 H64bb 99.6
C63 C64 H64bb 99.8
C65b C64 H64ba 99.8
C63 C64 H64ba 99.8
C64 C65a H65a 118.0
C66a C65a H65a 117.8
C64 C65b H65b 94.2
C66b C65b H65b 94.0
C65a C66a H66aa 124.4
C65a C66a H66ab 117.9
H66aa C66a H66ab 117.8
C65b C66b H66ba 171.8
C65b C66b H66bb 94.1
H66ba C66b H66bb 94.1
C67 C68 H68 119.4
C69 C68 H68 119.4
C70 C69 H69 120.5
C68 C69 H69 120.5
C69 C70 H70 119.7
C71 C70 H70 119.7
C72 C71 H71 121.3
C70 C71 H71 121.3
C67 C72 H72 118.0
C71 C72 H72 118.0
Cl3 C73 H73 107.9
Cl1 C73 H73 107.9
Cl2 C73 H73 107.9
Cl5 C74 H74 108.0
Cl6 C74 H74 108.1
Cl4 C74 H74 108.1

loop_
_geom_bond_atom_site_label_1
_geom_bond_atom_site_label_2
_geom_bond_distance
Pd C67 2.020(6)
Pd P1 2.332(2)
Pd P2 2.315(2)
Pd I 2.687(1)
Cl1 C73 1.745(10)
Cl2 C73 1.760(11)
Cl3 C73 1.737(11)
Cl4 C74 1.771(10)
Cl5 C74 1.734(8)
Cl6 C74 1.755(9)
P1 C40 1.821(6)
P1 C34 1.821(7)
P1 C1 1.824(7)
P2 C46 1.807(7)
P2 C52 1.818(7)
P2 C32 1.829(7)
O1 C8 1.224(8)
O2 C14 1.218(8)
O3 C20 1.213(9)
O4 C26 1.218(8)
O5 C59 1.225(9)
O6 C61 1.208(6)
O7 C62 1.202(9)
N1 C8 1.352(9)
N1 C9 1.414(9)
N2 C13 1.333(9)
N2 C9 1.345(8)
N3 C14 1.380(9)
N3 C13 1.405(8)
C4a C15 1.385(11)
C4a C19 1.415(10)
N5 C20 1.373(9)
N5 C21 1.410(9)
N6 C25 1.344(9)
N6 C21 1.357(8)
N7 C26 1.393(9)
N7 C25 1.404(9)
N8 C59 1.383(10)
N8 C61 1.377(9)
N9 C61 1.367(9)
N9 C62 1.373(10)
C1 C6 1.378(9)
C1 C2 1.413(9)
C2 C3 1.378(10)
C3 C4 1.371(10)
C4 C5 1.390(9)
C5 C6 1.394(9)
C5 C7 1.520(9)
C7 C8 1.515(10)
C5 C7 1.520(9)
C9 C10 1.393(9)
C10 C11 1.386(10)
C11 C12 1.370(10)
C12 C13 1.407(9)
C14 C15 1.495(10)
C15 C16 1.393(11)
C16 C17 1.361(11)
C17 C18 1.366(12)
C18 C19 1.397(11)
C19 C20 1.490(10)
C21 C22 1.380(9)
C22 C23 1.367(10)
C23 C24 1.379(10)
C24 C25 1.386(9)
C26 C27 1.489(10)
C27 C28 1.510(9)
C28 C29 1.376(10)
C28 C33 1.407(9)
C29 C30 1.396(9)
C30 C31 1.392(10)
C31 C32 1.377(9)
C32 C33 1.394(8)
C34 C39 1.389(9)
C34 C35 1.383(10)
C35 C36 1.383(10)
C36 C37 1.399(14)
C37 C38 1.343(14)
C38 C39 1.386(11)
C40 C41 1.371(9)
C40 C45 1.405(9)
C41 C42 1.388(10)
C42 C43 1.370(11)
C43 C44 1.364(11)
C44 C45 1.378(10)
C46 C51 1.395(9)
C46 C47 1.402(10)
C47 C48 1.399(10)
C48 C49 1.368(11)
C49 C50 1.350(12)
C50 C51 1.412(10)
C52 C53 1.384(10)
C52 C57 1.398(9)
C53 C54 1.378(11)
C54 C55 1.385(12)
C55 C56 1.384(12)
C56 C57 1.385(10)
C58 C62 1.527(10)
C58 C60 1.531(8)
C58 C59 1.524(10)
C58 C63 1.560(9)
C63 C64 1.517(12)
C64 C65a 1.479(20)
C64 C65b 1.189(30)
C65a C66a 1.356(23)
C65b C66b 1.256(38)
C67 C72 1.325(8)
C67 C68 1.393(8)
C68 C69 1.399(8)
C69 C70 1.379(10)
C70 C71 1.387(11)
C71 C72 1.406(8)
N1 H1n 0.95
N3 H3n 0.95
C4a H4a 0.95
N5 H5n 0.95
N7 H7n 0.95
N8 H8n 0.95
N9 H9n 0.95
C2 H2 0.95
C3 H3 0.95
C4 H4 0.95
C6 H6 0.95
C7 H7b 0.95
C7 H7a 0.95
C10 H10 0.95
C11 H11 0.95
C12 H12 0.95
C16 H16 0.95
C17 H17 0.95
C18 H18 0.95
C22 H22 0.95
C23 H23 0.95
C24 H24 0.95
C27 H27b 0.95
C27 H27a 0.95
C29 H29 0.95
C30 H30 0.95
C31 H31 0.95
C33 H33 0.95
C35 H35 0.95
C36 H36 0.95
C37 H37 0.95
C38 H38 0.95
C39 H39 0.95
C41 H41 0.95
C42 H42 0.95
C43 H43 0.95
C44 H44 0.95
C45 H45 0.95
C47 H47 0.95
C48 H48 0.95
C49 H49 0.95
C50 H50 0.95
C51 H51 0.95
C53 H53 0.95
C54 H54 0.95
C55 H55 0.95
C56 H56 0.95
C57 H57 0.95
C60 H60a 0.95
C60 H60c 0.95
C60 H60b 0.95
C63 H63b 0.95
C63 H63a 0.95
C64 H64aa 0.95
C64 H64ab 0.95
C64 H64ba 0.95
C64 H64bb 0.95
C65a H65a 0.95
C65b H65b 0.95
C66a H66aa 0.95
C66a H66ab 0.95
C66b H66ba 0.95
C66b H66bb 0.95
C68 H68 0.95
C69 H69 0.95
C70 H70 0.95
C71 H71 0.95
C72 H72 0.95
C73 H73 0.95
C74 H74 0.95

loop_
_geom_hbond_atom_site_label_D
_geom_hbond_atom_site_label_H
_geom_hbond_atom_site_label_A
_geom_hbond_distance_DH
_geom_hbond_distance_HA
_geom_hbond_distance_DA
_geom_hbond_angle_DHA
N1 H1n O7 0.95 2.061 2.995(7) 167.5
N3 H3n O6 0.95 2.143 3.092(7) 176.0
N7 H7n O5 0.95 2.042 2.985(7) 171.5
N8 H8n N6 0.95 2.070 3.010(7) 169.7
N9 H9n N2 0.95 2.063 3.012(8) 176.1
